data_9005392
loop_
_publ_author_name
'Appel, P. W. U.'
'Bigi, S.'
'Brigatti, M. F.'

_publ_section_title
;
 Crystal structure and chemistry of yuanfuliite
 and its relationships with warwickite
 Sample: 425359
;
_journal_name_full 'European Journal of Mineralogy'
_journal_page_first 483
_journal_page_last 491
_journal_volume 11
_journal_year 1999
_chemical_compound_source 'Inglefield Land, North-West Greenland'
_chemical_formula_sum 'Al0.226 B Cr0.018 Fe0.717 Mg0.963 Mn0.005 O4 Ti0.07'
_chemical_name_mineral Yuanfuliite
_space_group_IT_number 62
_symmetry_space_group_name_Hall '-P 2ac 2n'
_symmetry_space_group_name_H-M 'P n m a'
_cell_angle_alpha 90
_cell_angle_beta 90
_cell_angle_gamma 90
_cell_length_a 9.198
_cell_length_b 3.091
_cell_length_c 9.355
_cell_formula_units_Z 4
_cell_volume 265.972
_database_code_amcsd 0006777
_exptl_crystal_density_diffrn 3.719
_cod_original_formula_sum 'Mg.963 Fe.717 Cr.018 Ti.07 Mn.005 Al.226 B O4'
_cod_database_code 9005392

loop_
_space_group_symop_operation_xyz
x,y,z
x,1/2-y,z
-x,1/2+y,-z
1/2-x,1/2+y,1/2+z
1/2+x,1/2-y,1/2-z
1/2+x,y,1/2-z
1/2-x,-y,1/2+z
-x,-y,-z

loop_
_atom_site_aniso_label
_atom_site_aniso_U_11
_atom_site_aniso_U_22
_atom_site_aniso_U_33
_atom_site_aniso_U_12
_atom_site_aniso_U_13
_atom_site_aniso_U_23
MgM1 0.00733 0.00545 0.00621 0.00000 -0.00113 0.00000
FeM1 0.00733 0.00545 0.00621 0.00000 -0.00113 0.00000
CrM1 0.00733 0.00545 0.00621 0.00000 -0.00113 0.00000
TiM1 0.00733 0.00545 0.00621 0.00000 -0.00113 0.00000
MgM2 0.00669 0.00734 0.00896 0.00000 0.00035 0.00000
FeM2 0.00669 0.00734 0.00896 0.00000 0.00035 0.00000
MnM2 0.00669 0.00734 0.00896 0.00000 0.00035 0.00000
AlM2 0.00669 0.00734 0.00896 0.00000 0.00035 0.00000
B 0.00746 0.00633 0.00621 0.00000 -0.00139 0.00000
O1 0.00630 0.01532 0.01086 0.00000 -0.00100 0.00000
O2 0.00934 0.01570 0.00519 0.00000 0.00148 0.00000
O3 0.00849 0.01330 0.00581 0.00000 -0.00201 0.00000
O4 0.00999 0.01013 0.00607 0.00000 0.00139 0.00000

loop_
_atom_site_label
_atom_site_fract_x
_atom_site_fract_y
_atom_site_fract_z
_atom_site_occupancy
_atom_site_U_iso_or_equiv
MgM1 0.11469 0.25000 0.56943 0.37800 0.00633
FeM1 0.11469 0.25000 0.56943 0.52900 0.00633
CrM1 0.11469 0.25000 0.56943 0.01800 0.00633
TiM1 0.11469 0.25000 0.56943 0.07000 0.00633
MgM2 0.10299 0.25000 0.19214 0.58500 0.00773
FeM2 0.10299 0.25000 0.19214 0.18800 0.00773
MnM2 0.10299 0.25000 0.19214 0.00500 0.00773
AlM2 0.10299 0.25000 0.19214 0.22600 0.00773
B 0.16540 0.25000 0.87550 1.00000 0.00671
O1 0.01900 0.25000 0.86820 1.00000 0.01089
O2 0.24670 0.25000 0.74950 1.00000 0.01001
O3 0.23570 0.25000 0.00720 1.00000 0.00912
O4 0.01100 0.25000 0.38310 1.00000 0.00874

loop_
_cod_related_entry_id
_cod_related_entry_database
_cod_related_entry_code
1 AMCSD 0006777
